data_2231884
loop_
_publ_author_name
'Fun, Hoong-Kun'
'Chia, Tze Shyang'
'Kayarmar, Reshma'
Dinesha
'Nagaraja, G. K.'

_publ_section_title
;
 2-Azido-1-(3,6-dichloro-9<i>H</i>-fluoren-1-yl)ethanone
;
_journal_coeditor_code HB6387
_journal_issue 10
_journal_name_full 'Acta Crystallographica Section E'
_journal_page_first o2656
_journal_page_last o2657
_journal_paper_doi 10.1107/S1600536811036762
_journal_volume 67
_journal_year 2011
_chemical_formula_iupac 'C15 H9 Cl2 N3 O'
_chemical_formula_moiety 'C15 H9 Cl2 N3 O'
_chemical_formula_sum 'C15 H9 Cl2 N3 O'
_chemical_formula_weight 318.15
_chemical_name_systematic
;
2-Azido-1-(3,6-dichloro-9<i>H</i>-fluoren-1-yl)ethanone
;
_space_group_IT_number 14
_symmetry_cell_setting monoclinic
_symmetry_space_group_name_Hall '-P 2ybc'
_symmetry_space_group_name_H-M 'P 1 21/c 1'
_atom_sites_solution_hydrogens geom
_atom_sites_solution_primary direct
_atom_sites_solution_secondary difmap
_audit_creation_method SHELXL-97
_cell_angle_alpha 90.00
_cell_angle_beta 98.61
_cell_angle_gamma 90.00
_cell_formula_units_Z 4
_cell_length_a 10.73030(10)
_cell_length_b 18.7012(3)
_cell_length_c 6.89520(10)
_cell_measurement_reflns_used 7886
_cell_measurement_temperature 100.0(10)
_cell_measurement_theta_max 30.02
_cell_measurement_theta_min 2.21
_cell_volume 1368.06(3)
_computing_cell_refinement 'SAINT (Bruker, 2009)'
_computing_data_collection 'APEX2 (Bruker, 2009)'
_computing_data_reduction 'SAINT (Bruker, 2009)'
_computing_molecular_graphics 'SHELXTL (Sheldrick, 2008)'
_computing_publication_material
;
SHELXTL (Sheldrick, 2008) and PLATON (Spek, 2009)
;
_computing_structure_refinement 'SHELXTL (Sheldrick, 2008)'
_computing_structure_solution 'SHELXTL (Sheldrick, 2008)'
_diffrn_ambient_temperature 100
_diffrn_measured_fraction_theta_full 0.998
_diffrn_measured_fraction_theta_max 0.998
_diffrn_measurement_device_type
;
Bruker SMART APEXII CCD area-detector
;
_diffrn_measurement_method '\f and \w '
_diffrn_radiation_monochromator graphite
_diffrn_radiation_source 'fine-focus sealed tube'
_diffrn_radiation_type MoK\a
_diffrn_radiation_wavelength 0.71073
_diffrn_reflns_av_R_equivalents 0.0204
_diffrn_reflns_av_sigmaI/netI 0.0192
_diffrn_reflns_limit_h_max 14
_diffrn_reflns_limit_h_min -14
_diffrn_reflns_limit_k_max 24
_diffrn_reflns_limit_k_min -26
_diffrn_reflns_limit_l_max 9
_diffrn_reflns_limit_l_min -9
_diffrn_reflns_number 15671
_diffrn_reflns_theta_full 30.05
_diffrn_reflns_theta_max 30.05
_diffrn_reflns_theta_min 1.92
_diffrn_standards_number 0
_exptl_absorpt_coefficient_mu 0.475
_exptl_absorpt_correction_T_max 0.9364
_exptl_absorpt_correction_T_min 0.8498
_exptl_absorpt_correction_type multi-scan
_exptl_absorpt_process_details '(<i>SADABS</i>; Bruker, 2009)'
_exptl_crystal_colour yellow
_exptl_crystal_density_diffrn 1.545
_exptl_crystal_density_method 'not measured'
_exptl_crystal_description block
_exptl_crystal_F_000 648
_exptl_crystal_size_max 0.35
_exptl_crystal_size_mid 0.21
_exptl_crystal_size_min 0.14
_refine_diff_density_max 0.372
_refine_diff_density_min -0.334
_refine_ls_extinction_method none
_refine_ls_goodness_of_fit_ref 1.030
_refine_ls_hydrogen_treatment constr
_refine_ls_matrix_type full
_refine_ls_number_parameters 190
_refine_ls_number_reflns 4003
_refine_ls_number_restraints 0
_refine_ls_restrained_S_all 1.030
_refine_ls_R_factor_all 0.0374
_refine_ls_R_factor_gt 0.0329
_refine_ls_shift/su_max_lt 0.001
_refine_ls_shift/su_mean 0.000
_refine_ls_structure_factor_coef Fsqd
_refine_ls_weighting_details 'calc w=1/[\s^2^(Fo^2^)+(0.0436P)^2^+0.5610P] where P=(Fo^2^+2Fc^2^)/3'
_refine_ls_weighting_scheme calc
_refine_ls_wR_factor_gt 0.0817
_refine_ls_wR_factor_ref 0.0850
_reflns_number_gt 3599
_reflns_number_total 4003
_reflns_threshold_expression I>2\s(I)
_cod_data_source_file hb6387.cif
_cod_data_source_block I
_cod_original_sg_symbol_H-M 'P 21/c'
_cod_database_code 2231884
_cod_database_fobs_code 2231884

loop_
_symmetry_equiv_pos_as_xyz
'x, y, z'
'-x, y+1/2, -z+1/2'
'-x, -y, -z'
'x, -y-1/2, z-1/2'

loop_
_atom_site_type_symbol
_atom_site_label
_atom_site_fract_x
_atom_site_fract_y
_atom_site_fract_z
_atom_site_U_iso_or_equiv
_atom_site_adp_type
_atom_site_calc_flag
_atom_site_refinement_flags
_atom_site_occupancy
_atom_site_symmetry_multiplicity
Cl Cl1 0.86335(3) 0.015258(16) 0.78440(5) 0.02477(8) Uani d . 1 1
Cl Cl2 0.69062(3) 0.556390(16) 0.75596(5) 0.02593(9) Uani d . 1 1
O O1 0.41319(8) 0.27518(5) 0.49870(12) 0.02012(18) Uani d . 1 1
N N1 0.19994(10) 0.32713(6) 0.62768(18) 0.0257(2) Uani d . 1 1
N N2 0.18912(9) 0.26184(6) 0.63263(15) 0.0216(2) Uani d . 1 1
N N3 0.16346(11) 0.20274(7) 0.6281(2) 0.0321(3) Uani d . 1 1
C C1 0.82735(10) 0.22727(6) 0.76076(15) 0.0156(2) Uani d . 1 1
C C2 0.88066(10) 0.15948(6) 0.78230(16) 0.0174(2) Uani d . 1 1
H H2A 0.9693 0.1533 0.8121 0.021 Uiso calc R 1 1
C C3 0.79995(11) 0.10118(6) 0.75884(16) 0.0176(2) Uani d . 1 1
C C4 0.66945(11) 0.10914(6) 0.71603(16) 0.0175(2) Uani d . 1 1
H H4A 0.6166 0.0681 0.7016 0.021 Uiso calc R 1 1
C C5 0.61693(10) 0.17715(6) 0.69457(16) 0.0159(2) Uani d . 1 1
H H5A 0.5281 0.1829 0.6654 0.019 Uiso calc R 1 1
C C6 0.69576(10) 0.23714(6) 0.71629(15) 0.0143(2) Uani d . 1 1
C C7 0.67029(10) 0.31487(6) 0.70872(15) 0.0143(2) Uani d . 1 1
C C8 0.55863(10) 0.35588(6) 0.67711(15) 0.0155(2) Uani d . 1 1
C C9 0.56735(11) 0.43036(6) 0.69421(16) 0.0181(2) Uani d . 1 1
H H9A 0.4927 0.4584 0.6765 0.022 Uiso calc R 1 1
C C10 0.68399(11) 0.46365(7) 0.73686(16) 0.0185(2) Uani d . 1 1
C C11 0.79532(11) 0.42465(7) 0.76498(16) 0.0182(2) Uani d . 1 1
H H11A 0.8748 0.4478 0.7923 0.022 Uiso calc R 1 1
C C12 0.78680(10) 0.35082(6) 0.75198(15) 0.0156(2) Uani d . 1 1
C C13 0.89409(10) 0.29828(6) 0.78215(16) 0.0165(2) Uani d . 1 1
H H13A 0.9442 0.3035 0.9141 0.020 Uiso calc R 1 1
H H13B 0.9502 0.3043 0.6817 0.020 Uiso calc R 1 1
C C14 0.43135(10) 0.32382(6) 0.61632(16) 0.0164(2) Uani d . 1 1
C C15 0.32381(11) 0.35493(7) 0.71116(18) 0.0207(2) Uani d . 1 1
H H15A 0.3391 0.3442 0.8533 0.025 Uiso calc R 1 1
H H15B 0.3236 0.4076 0.6958 0.025 Uiso calc R 1 1

loop_
_atom_site_aniso_label
_atom_site_aniso_U_11
_atom_site_aniso_U_22
_atom_site_aniso_U_33
_atom_site_aniso_U_12
_atom_site_aniso_U_13
_atom_site_aniso_U_23
Cl1 0.02445(15) 0.01773(15) 0.03227(16) 0.00395(10) 0.00465(11) 0.00274(11)
Cl2 0.03214(17) 0.01536(15) 0.02921(16) -0.00146(11) 0.00100(12) -0.00078(11)
O1 0.0170(4) 0.0224(4) 0.0204(4) -0.0007(3) 0.0008(3) -0.0015(3)
N1 0.0152(5) 0.0260(6) 0.0360(6) 0.0035(4) 0.0041(4) 0.0048(5)
N2 0.0107(4) 0.0299(6) 0.0239(5) 0.0001(4) 0.0015(3) 0.0012(4)
N3 0.0203(5) 0.0298(7) 0.0446(7) -0.0036(5) -0.0006(5) 0.0043(5)
C1 0.0152(5) 0.0198(6) 0.0119(5) -0.0006(4) 0.0026(4) 0.0003(4)
C2 0.0157(5) 0.0205(6) 0.0161(5) 0.0016(4) 0.0028(4) 0.0005(4)
C3 0.0205(5) 0.0169(5) 0.0158(5) 0.0023(4) 0.0041(4) 0.0014(4)
C4 0.0189(5) 0.0174(6) 0.0164(5) -0.0016(4) 0.0035(4) 0.0001(4)
C5 0.0148(5) 0.0185(5) 0.0145(5) -0.0009(4) 0.0023(4) 0.0006(4)
C6 0.0152(5) 0.0175(5) 0.0106(4) 0.0007(4) 0.0029(3) 0.0005(4)
C7 0.0150(5) 0.0173(5) 0.0111(4) -0.0007(4) 0.0031(3) -0.0001(4)
C8 0.0155(5) 0.0187(5) 0.0125(4) 0.0003(4) 0.0026(3) 0.0001(4)
C9 0.0202(5) 0.0187(6) 0.0154(5) 0.0017(4) 0.0027(4) 0.0006(4)
C10 0.0244(6) 0.0150(5) 0.0159(5) -0.0012(4) 0.0028(4) -0.0006(4)
C11 0.0195(5) 0.0192(6) 0.0156(5) -0.0030(4) 0.0019(4) -0.0003(4)
C12 0.0159(5) 0.0187(5) 0.0123(4) -0.0013(4) 0.0027(4) 0.0000(4)
C13 0.0140(4) 0.0192(5) 0.0163(5) -0.0010(4) 0.0021(4) -0.0007(4)
C14 0.0150(5) 0.0176(5) 0.0164(5) 0.0019(4) 0.0018(4) 0.0040(4)
C15 0.0165(5) 0.0212(6) 0.0252(6) 0.0022(4) 0.0056(4) 0.0007(4)

loop_
_atom_type_symbol
_atom_type_description
_atom_type_scat_dispersion_real
_atom_type_scat_dispersion_imag
_atom_type_scat_source
C C 0.0033 0.0016 'International Tables Vol C Tables 4.2.6.8 and 6.1.1.4'
H H 0.0000 0.0000 'International Tables Vol C Tables 4.2.6.8 and 6.1.1.4'
N N 0.0061 0.0033 'International Tables Vol C Tables 4.2.6.8 and 6.1.1.4'
O O 0.0106 0.0060 'International Tables Vol C Tables 4.2.6.8 and 6.1.1.4'
Cl Cl 0.1484 0.1585 'International Tables Vol C Tables 4.2.6.8 and 6.1.1.4'

loop_
_geom_angle_atom_site_label_1
_geom_angle_atom_site_label_2
_geom_angle_atom_site_label_3
_geom_angle
N2 N1 C15 115.27(10)
N3 N2 N1 171.32(12)
C2 C1 C6 121.67(11)
C2 C1 C13 127.74(10)
C6 C1 C13 110.59(10)
C3 C2 C1 117.70(10)
C3 C2 H2A 121.2
C1 C2 H2A 121.2
C2 C3 C4 122.04(11)
C2 C3 Cl1 119.03(9)
C4 C3 Cl1 118.93(9)
C5 C4 C3 119.88(11)
C5 C4 H4A 120.1
C3 C4 H4A 120.1
C4 C5 C6 119.55(10)
C4 C5 H5A 120.2
C6 C5 H5A 120.2
C5 C6 C1 119.17(11)
C5 C6 C7 132.74(10)
C1 C6 C7 108.05(10)
C12 C7 C8 118.58(11)
C12 C7 C6 107.91(9)
C8 C7 C6 133.44(10)
C9 C8 C7 118.89(10)
C9 C8 C14 118.04(10)
C7 C8 C14 123.01(10)
C10 C9 C8 120.69(11)
C10 C9 H9A 119.7
C8 C9 H9A 119.7
C11 C10 C9 121.55(11)
C11 C10 Cl2 119.25(9)
C9 C10 Cl2 119.21(9)
C12 C11 C10 117.86(11)
C12 C11 H11A 121.1
C10 C11 H11A 121.1
C11 C12 C7 122.41(10)
C11 C12 C13 126.89(10)
C7 C12 C13 110.70(10)
C12 C13 C1 102.69(9)
C12 C13 H13A 111.2
C1 C13 H13A 111.2
C12 C13 H13B 111.2
C1 C13 H13B 111.2
H13A C13 H13B 109.1
O1 C14 C8 122.46(10)
O1 C14 C15 121.08(10)
C8 C14 C15 116.46(10)
N1 C15 C14 113.40(10)
N1 C15 H15A 108.9
C14 C15 H15A 108.9
N1 C15 H15B 108.9
C14 C15 H15B 108.9
H15A C15 H15B 107.7

loop_
_geom_bond_atom_site_label_1
_geom_bond_atom_site_label_2
_geom_bond_distance
Cl1 C3 1.7436(12)
Cl2 C10 1.7400(13)
O1 C14 1.2147(15)
N1 N2 1.2275(16)
N1 C15 1.4627(16)
N2 N3 1.1382(17)
C1 C2 1.3896(16)
C1 C6 1.4114(15)
C1 C13 1.5055(16)
C2 C3 1.3867(17)
C2 H2A 0.9500
C3 C4 1.3951(16)
C4 C5 1.3901(16)
C4 H4A 0.9500
C5 C6 1.3995(16)
C5 H5A 0.9500
C6 C7 1.4787(16)
C7 C12 1.4115(15)
C7 C8 1.4117(15)
C8 C9 1.3997(17)
C8 C14 1.4930(15)
C9 C10 1.3895(16)
C9 H9A 0.9500
C10 C11 1.3882(17)
C11 C12 1.3856(17)
C11 H11A 0.9500
C12 C13 1.5042(16)
C13 H13A 0.9900
C13 H13B 0.9900
C14 C15 1.5244(16)
C15 H15A 0.9900
C15 H15B 0.9900

loop_
_geom_hbond_atom_site_label_D
_geom_hbond_atom_site_label_H
_geom_hbond_atom_site_label_A
_geom_hbond_site_symmetry_A
_geom_hbond_distance_DH
_geom_hbond_distance_HA
_geom_hbond_distance_DA
_geom_hbond_angle_DHA
_geom_hbond_publ_flag
C5 H5A O1 . 0.95 2.32 3.0134(14) 129 yes
C13 H13A N3 4_666 0.99 2.59 3.4613(16) 147 yes
C15 H15A O1 4_566 0.99 2.53 3.1941(15) 125 yes

loop_
_geom_torsion_atom_site_label_1
_geom_torsion_atom_site_label_2
_geom_torsion_atom_site_label_3
_geom_torsion_atom_site_label_4
_geom_torsion
C6 C1 C2 C3 -0.08(16)
C13 C1 C2 C3 178.91(10)
C1 C2 C3 C4 -0.31(16)
C1 C2 C3 Cl1 179.91(8)
C2 C3 C4 C5 0.37(17)
Cl1 C3 C4 C5 -179.85(8)
C3 C4 C5 C6 -0.03(16)
C4 C5 C6 C1 -0.35(15)
C4 C5 C6 C7 -177.92(10)
C2 C1 C6 C5 0.41(16)
C13 C1 C6 C5 -178.74(9)
C2 C1 C6 C7 178.53(10)
C13 C1 C6 C7 -0.62(12)
C5 C6 C7 C12 176.80(11)
C1 C6 C7 C12 -0.96(11)
C5 C6 C7 C8 -0.1(2)
C1 C6 C7 C8 -177.82(11)
C12 C7 C8 C9 -1.45(15)
C6 C7 C8 C9 175.15(11)
C12 C7 C8 C14 175.44(10)
C6 C7 C8 C14 -7.96(18)
C7 C8 C9 C10 1.55(16)
C14 C8 C9 C10 -175.49(10)
C8 C9 C10 C11 -0.36(17)
C8 C9 C10 Cl2 179.77(8)
C9 C10 C11 C12 -0.91(16)
Cl2 C10 C11 C12 178.96(8)
C10 C11 C12 C7 0.99(16)
C10 C11 C12 C13 -178.30(10)
C8 C7 C12 C11 0.19(16)
C6 C7 C12 C11 -177.22(10)
C8 C7 C12 C13 179.58(9)
C6 C7 C12 C13 2.18(12)
C11 C12 C13 C1 176.92(10)
C7 C12 C13 C1 -2.44(11)
C2 C1 C13 C12 -177.27(10)
C6 C1 C13 C12 1.82(11)
C9 C8 C14 O1 137.71(12)
C7 C8 C14 O1 -39.20(16)
C9 C8 C14 C15 -42.76(14)
C7 C8 C14 C15 140.33(11)
N2 N1 C15 C14 56.63(15)
O1 C14 C15 N1 -7.46(16)
C8 C14 C15 N1 173.01(10)
